data_2242359
loop_
_publ_author_name
'Mishra, Risha'
'Rangan, Krishnan'
'Pallepogu, Raghavaiah'

_publ_section_title
;
 Crystal structure of a new molecular salt: 4-aminobenzenaminium
 5-carboxypentanoate
;
_journal_issue 2
_journal_name_full 'Acta Crystallographica Section E'
_journal_page_first 201
_journal_page_last 205
_journal_paper_doi 10.1107/S2056989018000737
_journal_volume 74
_journal_year 2018
_chemical_formula_iupac 'C6 H9 N2 +, C6 H9 O4 -'
_chemical_formula_moiety 'C6 H9 N2 +, C6 H9 O4 -'
_chemical_formula_sum 'C12 H18 N2 O4'
_chemical_formula_weight 254.28
_chemical_name_common
;
4-Aminobenzenaminium 5-carboxypentanoate
;
_chemical_name_systematic
;
4-Aminoanilinium 5-carboxypentanoate
;
_space_group_crystal_system triclinic
_space_group_IT_number 2
_space_group_name_Hall '-P 1'
_space_group_name_H-M_alt 'P -1'
_symmetry_space_group_name_Hall '-P 1'
_symmetry_space_group_name_H-M 'P -1'
_atom_sites_solution_hydrogens mixed
_atom_sites_solution_primary direct
_atom_sites_solution_secondary difmap
_audit_creation_method SHELXL-2016/6
_cell_angle_alpha 92.069(6)
_cell_angle_beta 104.165(6)
_cell_angle_gamma 97.172(5)
_cell_formula_units_Z 1
_cell_length_a 5.2918(3)
_cell_length_b 7.1666(4)
_cell_length_c 8.4205(7)
_cell_measurement_reflns_used 5347
_cell_measurement_temperature 100(2)
_cell_measurement_theta_max 29.2130
_cell_measurement_theta_min 5.1990
_cell_volume 306.47(4)
_computing_cell_refinement
;
CrysAlis PRO (Rigaku OD, 2015)
;
_computing_data_collection
;
CrysAlis PRO (Rigaku OD, 2015)
;
_computing_data_reduction
;
CrysAlis PRO (Rigaku OD, 2015)
;
_computing_molecular_graphics
;
<i>OLEX2</i> (Dolomanov <i>et al.</i>, 2009) and Mercury (Macrae <i>et
al.</i>,  2008)
;
_computing_publication_material
;
<i>SHELXL2016/6</i> (Sheldrick, 2015), <i>OLEX2</i>
(Dolomanov <i>et al.</i>, 2009),
PLATON (Spek, 2009) and publCIF (Westrip (2010)
;
_computing_structure_refinement
;
<i>SHELXL2016/6</i> (Sheldrick, 2015)
;
_computing_structure_solution
;
SHELXS97 (Sheldrick, 2008)
;
_diffrn_ambient_temperature 100(2)
_diffrn_measured_fraction_theta_full 0.991
_diffrn_measured_fraction_theta_max 0.856
_diffrn_measurement_device 'four-circle diffractometer'
_diffrn_measurement_device_type 'Rigaku Oxford Diffraction XtaLAB Pro: Kappa dual offset/far'
_diffrn_measurement_method '\w scans'
_diffrn_radiation_monochromator graphite
_diffrn_radiation_type MoK\a
_diffrn_radiation_wavelength 0.71073
_diffrn_reflns_av_R_equivalents 0.0150
_diffrn_reflns_limit_h_max 7
_diffrn_reflns_limit_h_min -5
_diffrn_reflns_limit_k_max 8
_diffrn_reflns_limit_k_min -9
_diffrn_reflns_limit_l_max 10
_diffrn_reflns_limit_l_min -11
_diffrn_reflns_number 3776
_diffrn_reflns_theta_full 25.242
_diffrn_reflns_theta_max 29.130
_diffrn_reflns_theta_min 5.006
_exptl_absorpt_coefficient_mu 0.104
_exptl_absorpt_correction_T_max 1.0000
_exptl_absorpt_correction_T_min 0.9237
_exptl_absorpt_correction_type multi-scan
_exptl_absorpt_process_details
;
(CrysAlis PRO; Rigaku OD, 2015)
;
_exptl_crystal_colour purple
_exptl_crystal_density_diffrn 1.378
_exptl_crystal_description block
_exptl_crystal_F_000 136
_exptl_crystal_size_max 0.420
_exptl_crystal_size_mid 0.380
_exptl_crystal_size_min 0.320
_refine_diff_density_max 0.390
_refine_diff_density_min -0.218
_refine_ls_extinction_coef 0.15(2)
_refine_ls_extinction_expression Fc^*^=kFc[1+0.001xFc^2^\l^3^/sin(2\q)]^-1/4^
_refine_ls_extinction_method
;
(SHELXL-2016/6; Sheldrick, 2015)
;
_refine_ls_goodness_of_fit_ref 1.079
_refine_ls_hydrogen_treatment mixed
_refine_ls_matrix_type full
_refine_ls_number_parameters 96
_refine_ls_number_reflns 1416
_refine_ls_number_restraints 0
_refine_ls_restrained_S_all 1.079
_refine_ls_R_factor_all 0.0355
_refine_ls_R_factor_gt 0.0339
_refine_ls_shift/su_max 0.000
_refine_ls_shift/su_mean 0.000
_refine_ls_structure_factor_coef Fsqd
_refine_ls_weighting_details 'w=1/[\s^2^(Fo^2^)+(0.0483P)^2^+0.0998P] where P=(Fo^2^+2Fc^2^)/3'
_refine_ls_weighting_scheme calc
_refine_ls_wR_factor_gt 0.0909
_refine_ls_wR_factor_ref 0.0923
_reflns_number_gt 1341
_reflns_number_total 1416
_reflns_threshold_expression 'I > 2\s(I)'
_cod_data_source_file dx2003sup1.cif
_cod_data_source_block I
_cod_database_code 2242359
_shelx_space_group_comment
;
The symmetry employed for this shelxl refinement is uniquely defined
by the following loop, which should always be used as a source of
symmetry information in preference to the above space-group names.
They are only intended as comments.
;
_shelx_estimated_absorpt_t_min 0.958
_shelx_estimated_absorpt_t_max 0.968

loop_
_space_group_symop_operation_xyz
'x, y, z'
'-x, -y, -z'

loop_
_atom_site_type_symbol
_atom_site_label
_atom_site_fract_x
_atom_site_fract_y
_atom_site_fract_z
_atom_site_U_iso_or_equiv
_atom_site_adp_type
_atom_site_calc_flag
_atom_site_occupancy
O O1 0.88613(16) 0.51078(11) 0.73311(10) 0.0284(2) Uani d 1
O O2 0.62365(13) 0.36690(9) 0.50333(8) 0.0159(2) Uani d 1
H H2O 0.500000 0.500000 0.500000 0.079(10) Uiso d 1
C C4 0.90322(17) 0.07097(12) 0.49487(11) 0.0140(2) Uani d 1
H H4A 0.867169 0.119848 0.384244 0.017 Uiso calc 1
H H4B 0.735161 0.007357 0.511087 0.017 Uiso calc 1
C C5 1.01023(17) 0.23441(12) 0.62353(11) 0.0127(2) Uani d 1
H H5A 1.048177 0.183438 0.733310 0.015 Uiso calc 1
H H5B 1.178973 0.295883 0.606644 0.015 Uiso calc 1
C C6 0.82994(17) 0.38253(12) 0.62270(11) 0.0122(2) Uani d 1
N N1 0.43897(17) 0.62290(12) 0.87167(10) 0.0177(2) Uani d 1
H H1NA 0.268(3) 0.582(2) 0.8186(19) 0.033(4) Uiso d 1
H H1NB 0.538(3) 0.608(2) 0.800(2) 0.036(4) Uiso d 1
H H1NC 0.470(5) 0.534(3) 0.953(3) 0.013(6) Uiso d 0.5
C C1 0.47080(18) 0.81542(13) 0.93517(11) 0.0147(2) Uani d 1
C C2 0.65701(19) 0.95024(15) 0.89941(12) 0.0180(2) Uani d 1
H H2 0.764255 0.916272 0.830590 0.022 Uiso calc 1
C C3 0.68658(19) 1.13477(14) 0.96421(12) 0.0179(2) Uani d 1
H H3 0.814280 1.227114 0.939883 0.021 Uiso calc 1

loop_
_atom_site_aniso_label
_atom_site_aniso_U_11
_atom_site_aniso_U_22
_atom_site_aniso_U_33
_atom_site_aniso_U_12
_atom_site_aniso_U_13
_atom_site_aniso_U_23
O1 0.0309(4) 0.0199(4) 0.0270(4) 0.0138(3) -0.0099(3) -0.0120(3)
O2 0.0149(4) 0.0149(3) 0.0169(4) 0.0069(3) 0.0000(3) -0.0023(3)
C4 0.0124(4) 0.0124(4) 0.0173(5) 0.0051(3) 0.0023(3) -0.0011(3)
C5 0.0108(4) 0.0119(4) 0.0154(4) 0.0034(3) 0.0027(3) 0.0006(3)
C6 0.0131(4) 0.0101(4) 0.0144(4) 0.0023(3) 0.0049(3) 0.0015(3)
N1 0.0164(4) 0.0225(4) 0.0144(4) 0.0030(3) 0.0040(3) 0.0012(3)
C1 0.0137(4) 0.0187(5) 0.0107(4) 0.0033(3) 0.0009(3) 0.0006(3)
C2 0.0160(4) 0.0246(5) 0.0154(4) 0.0041(4) 0.0070(3) 0.0008(4)
C3 0.0149(4) 0.0223(5) 0.0172(5) 0.0003(4) 0.0064(4) 0.0023(4)

loop_
_atom_type_symbol
_atom_type_description
_atom_type_scat_dispersion_real
_atom_type_scat_dispersion_imag
_atom_type_scat_source
C C 0.0033 0.0016 'International Tables Vol C Tables 4.2.6.8 and 6.1.1.4'
H H 0.0000 0.0000 'International Tables Vol C Tables 4.2.6.8 and 6.1.1.4'
N N 0.0061 0.0033 'International Tables Vol C Tables 4.2.6.8 and 6.1.1.4'
O O 0.0106 0.0060 'International Tables Vol C Tables 4.2.6.8 and 6.1.1.4'

loop_
_geom_angle_atom_site_label_1
_geom_angle_atom_site_label_2
_geom_angle_atom_site_label_3
_geom_angle_site_symmetry_1
_geom_angle_site_symmetry_3
_geom_angle
C6 O2 H2O . . 113.50(6)
C5 C4 C4 . 2_756 111.39(9)
C5 C4 H4A . . 109.3
C4 C4 H4A 2_756 . 109.3
C5 C4 H4B . . 109.3
C4 C4 H4B 2_756 . 109.3
H4A C4 H4B . . 108.0
C6 C5 C4 . . 115.04(8)
C6 C5 H5A . . 108.5
C4 C5 H5A . . 108.5
C6 C5 H5B . . 108.5
C4 C5 H5B . . 108.5
H5A C5 H5B . . 107.5
O1 C6 O2 . . 123.47(8)
O1 C6 C5 . . 120.06(8)
O2 C6 C5 . . 116.47(8)
C1 N1 H1NA . . 111.1(9)
C1 N1 H1NB . . 111.9(10)
H1NA N1 H1NB . . 107.8(14)
C1 N1 H1NC . . 114.7(15)
H1NA N1 H1NC . . 101.0(18)
H1NB N1 H1NC . . 109.6(18)
C2 C1 C3 . 2_677 120.02(9)
C2 C1 N1 . . 121.06(8)
C3 C1 N1 2_677 . 118.91(9)
C1 C2 C3 . . 119.97(9)
C1 C2 H2 . . 120.0
C3 C2 H2 . . 120.0
C2 C3 C1 . 2_677 120.01(9)
C2 C3 H3 . . 120.0
C1 C3 H3 2_677 . 120.0

loop_
_geom_bond_atom_site_label_1
_geom_bond_atom_site_label_2
_geom_bond_site_symmetry_2
_geom_bond_distance
O1 C6 . 1.2379(12)
O2 C6 . 1.2802(11)
O2 H2O . 1.2197(6)
C4 C5 . 1.5195(12)
C4 C4 2_756 1.5213(16)
C4 H4A . 0.9900
C4 H4B . 0.9900
C5 C6 . 1.5123(12)
C5 H5A . 0.9900
C5 H5B . 0.9900
N1 C1 . 1.4361(13)
N1 H1NA . 0.914(17)
N1 H1NB . 0.906(17)
N1 H1NC . 0.95(2)
C1 C2 . 1.3870(14)
C1 C3 2_677 1.3916(13)
C2 C3 . 1.3876(14)
C2 H2 . 0.9500
C3 H3 . 0.9500

loop_
_geom_hbond_atom_site_label_D
_geom_hbond_atom_site_label_H
_geom_hbond_atom_site_label_A
_geom_hbond_site_symmetry_A
_geom_hbond_distance_DH
_geom_hbond_distance_HA
_geom_hbond_distance_DA
_geom_hbond_angle_DHA
_geom_hbond_publ_flag
O2 H2O O2 2_666 1.22 1.22 2.4390(10) 180 yes
O2 H2O O1 2_666 1.22 2.45 3.1780(10) 116 yes
N1 H1NA O1 1_455 0.91(2) 1.97(2) 2.8710(10) 171.0(10) yes
N1 H1NB O1 . 0.90(2) 2.24(2) 3.0600(10) 152.0(10) yes
N1 H1NB O2 2_666 0.90(2) 2.51(2) 3.0980(10) 123.0(10) yes
N1 H1NC N1 2_667 0.95(2) 1.89(2) 2.8400(10) 174(2) yes

loop_
_geom_torsion_atom_site_label_1
_geom_torsion_atom_site_label_2
_geom_torsion_atom_site_label_3
_geom_torsion_atom_site_label_4
_geom_torsion_site_symmetry_1
_geom_torsion_site_symmetry_4
_geom_torsion
C4 C4 C5 C6 2_756 . -179.82(9)
C4 C5 C6 O1 . . 172.41(9)
C4 C5 C6 O2 . . -8.04(12)
C3 C1 C2 C3 2_677 . 0.09(16)
N1 C1 C2 C3 . . -179.06(9)
C1 C2 C3 C1 . 2_677 -0.10(16)
